data_7124266
loop_
_publ_author_name
'Cao, Shuhua'
'Fan, Jiangli'
'Sun, Wen'
'Li, Fahui'
'Li, Kaoxue'
'Tai, Xi-Shi'
'Peng, Xiaojun'

_publ_section_title
;
 A Novel Mn-Cu Bimetallic Complex for Enhanced Chemodynamic Therapy with
 Simultaneous Glutathione Depletion
;
_journal_name_full 'Chemical Communications'
_journal_paper_doi 10.1039/C9CC06040E
_journal_year 2019
_chemical_formula_sum 'C41 H43 Br Cl Cu Mn N7 O11'
_chemical_formula_weight 1043.66
_space_group_IT_number 2
_space_group_name_Hall '-P 1'
_space_group_name_H-M_alt 'P -1'
_symmetry_cell_setting triclinic
_symmetry_space_group_name_Hall '-P 1'
_symmetry_space_group_name_H-M 'P -1'
_atom_sites_solution_hydrogens geom
_atom_sites_solution_primary direct
_atom_sites_solution_secondary difmap
_audit_creation_method SHELXL-97
_audit_update_record
;
2018-03-15 deposited with the CCDC.    2019-10-02 downloaded from the CCDC.
;
_cell_angle_alpha 89.633(5)
_cell_angle_beta 66.535(5)
_cell_angle_gamma 64.672(5)
_cell_formula_units_Z 2
_cell_length_a 12.965(5)
_cell_length_b 13.304(5)
_cell_length_c 15.631(5)
_cell_measurement_reflns_used 7301
_cell_measurement_temperature 293(2)
_cell_measurement_theta_max 27.8
_cell_measurement_theta_min 2.4
_cell_volume 2191.3(14)
_computing_cell_refinement 'Brucker SMART'
_computing_data_collection 'Brucker SMART'
_computing_data_reduction 'Brucker SMART'
_computing_structure_refinement 'SHELXL-97 (Sheldrick, 1997)'
_computing_structure_solution 'SHELXS-97 (Sheldrick, 1990)'
_diffrn_ambient_temperature 293(2)
_diffrn_measured_fraction_theta_full 0.993
_diffrn_measured_fraction_theta_max 0.993
_diffrn_measurement_device_type 'CCD area detector'
_diffrn_measurement_method 'phi and omega scans'
_diffrn_radiation_monochromator graphite
_diffrn_radiation_source 'fine-focus sealed tube'
_diffrn_radiation_type MoK\a
_diffrn_radiation_wavelength 0.71073
_diffrn_reflns_av_R_equivalents 0.0492
_diffrn_reflns_av_sigmaI/netI 0.0642
_diffrn_reflns_limit_h_max 15
_diffrn_reflns_limit_h_min -15
_diffrn_reflns_limit_k_max 15
_diffrn_reflns_limit_k_min -11
_diffrn_reflns_limit_l_max 17
_diffrn_reflns_limit_l_min -18
_diffrn_reflns_number 15806
_diffrn_reflns_theta_full 25.00
_diffrn_reflns_theta_max 25.00
_diffrn_reflns_theta_min 2.46
_diffrn_standards_decay_% 0
_diffrn_standards_interval_time 0
_diffrn_standards_number 0
_exptl_absorpt_coefficient_mu 1.814
_exptl_absorpt_correction_T_max 0.8394
_exptl_absorpt_correction_T_min 0.6122
_exptl_absorpt_correction_type multi-scan
_exptl_crystal_colour 'dark blue'
_exptl_crystal_density_diffrn 1.582
_exptl_crystal_density_method 'not measured'
_exptl_crystal_description cube
_exptl_crystal_F_000 1064
_exptl_crystal_size_max 0.30
_exptl_crystal_size_mid 0.20
_exptl_crystal_size_min 0.10
_refine_diff_density_max 1.555
_refine_diff_density_min -0.789
_refine_diff_density_rms 0.096
_refine_ls_extinction_method none
_refine_ls_goodness_of_fit_ref 1.033
_refine_ls_hydrogen_treatment mixed
_refine_ls_matrix_type full
_refine_ls_number_parameters 591
_refine_ls_number_reflns 7665
_refine_ls_number_restraints 32
_refine_ls_restrained_S_all 1.036
_refine_ls_R_factor_all 0.0633
_refine_ls_R_factor_gt 0.0494
_refine_ls_shift/su_max 0.001
_refine_ls_shift/su_mean 0.000
_refine_ls_structure_factor_coef Fsqd
_refine_ls_weighting_details 'calc w=1/[\s^2^(Fo^2^)+(0.0591P)^2^+4.3583P] where P=(Fo^2^+2Fc^2^)/3'
_refine_ls_weighting_scheme calc
_refine_ls_wR_factor_gt 0.1283
_refine_ls_wR_factor_ref 0.1373
_reflns_number_gt 6225
_reflns_number_total 7665
_reflns_threshold_expression >2sigma(I)
_cod_data_source_file c9cc06040e2.cif
_cod_data_source_block 503
_cod_original_sg_symbol_H-M P-1
_cod_database_code 7124266

loop_
_symmetry_equiv_pos_as_xyz
'x, y, z'
'-x, -y, -z'

loop_
_atom_site_label
_atom_site_type_symbol
_atom_site_fract_x
_atom_site_fract_y
_atom_site_fract_z
_atom_site_U_iso_or_equiv
_atom_site_adp_type
_atom_site_occupancy
_atom_site_symmetry_multiplicity
_atom_site_calc_flag
_atom_site_refinement_flags
_atom_site_disorder_assembly
_atom_site_disorder_group
C1 C -0.4562(4) 0.7794(4) 0.2307(3) 0.0309(10) Uani 1 1 d . . .
H1A H -0.4158 0.7455 0.2706 0.046 Uiso 1 1 calc R . .
H1B H -0.4640 0.7236 0.1987 0.046 Uiso 1 1 calc R . .
H1C H -0.5390 0.8408 0.2690 0.046 Uiso 1 1 calc R . .
C2 C -0.2546(4) 0.7247(4) 0.0978(3) 0.0364(11) Uani 1 1 d . . .
H2A H -0.2118 0.6891 0.1359 0.055 Uiso 1 1 calc R . .
H2B H -0.2032 0.7499 0.0489 0.055 Uiso 1 1 calc R . .
H2C H -0.2688 0.6713 0.0691 0.055 Uiso 1 1 calc R . .
C3 C -0.4419(4) 0.8767(4) 0.0976(3) 0.0310(10) Uani 1 1 d . . .
H3A H -0.4643 0.8244 0.0756 0.037 Uiso 1 1 calc R . .
H3B H -0.3820 0.8880 0.0421 0.037 Uiso 1 1 calc R . .
C4 C -0.5600(4) 0.9889(4) 0.1459(4) 0.0338(11) Uani 1 1 d . . .
H4A H -0.6067 0.9854 0.2112 0.041 Uiso 1 1 calc R . .
H4B H -0.6138 1.0017 0.1139 0.041 Uiso 1 1 calc R . .
C5 C -0.5309(4) 1.0882(4) 0.1457(3) 0.0290(10) Uani 1 1 d . . .
H5A H -0.4971 1.1000 0.0811 0.035 Uiso 1 1 calc R . .
H5B H -0.6088 1.1565 0.1835 0.035 Uiso 1 1 calc R . .
C6 C -0.4161(4) 1.1514(3) 0.1949(3) 0.0200(8) Uani 1 1 d . . .
C7 C -0.3189(4) 1.1299(3) 0.2336(3) 0.0186(8) Uani 1 1 d . . .
C8 C -0.1716(4) 0.9879(3) 0.2814(3) 0.0192(8) Uani 1 1 d . . .
C9 C -0.1001(4) 1.0461(3) 0.2758(3) 0.0259(9) Uani 1 1 d . . .
H9 H -0.1176 1.1120 0.2511 0.031 Uiso 1 1 calc R . .
C10 C -0.0056(4) 1.0080(4) 0.3058(3) 0.0288(9) Uani 1 1 d . . .
H10 H 0.0397 1.0479 0.3013 0.035 Uiso 1 1 calc R . .
C11 C 0.0212(4) 0.9109(4) 0.3422(3) 0.0262(9) Uani 1 1 d . . .
C12 C -0.0450(4) 0.8504(3) 0.3488(3) 0.0245(9) Uani 1 1 d . . .
H12 H -0.0257 0.7845 0.3734 0.029 Uiso 1 1 calc R . .
C13 C -0.1417(4) 0.8882(3) 0.3183(3) 0.0202(8) Uani 1 1 d . . .
C14 C -0.2042(4) 0.8126(3) 0.3281(3) 0.0244(9) Uani 1 1 d . . .
C15 C -0.2813(4) 1.4890(3) 0.2783(3) 0.0274(9) Uani 1 1 d . . .
H15 H -0.2093 1.4438 0.2230 0.033 Uiso 1 1 calc R . .
C16 C -0.2734(5) 1.5630(4) 0.3359(3) 0.0358(11) Uani 1 1 d . . .
H16 H -0.1978 1.5664 0.3191 0.043 Uiso 1 1 calc R . .
C17 C -0.3784(5) 1.6299(4) 0.4169(3) 0.0377(11) Uani 1 1 d . . .
H17 H -0.3747 1.6792 0.4561 0.045 Uiso 1 1 calc R . .
C18 C -0.4913(5) 1.6246(4) 0.4412(3) 0.0346(11) Uani 1 1 d . . .
C19 C -0.6059(6) 1.6927(4) 0.5244(3) 0.0461(14) Uani 1 1 d . . .
H19 H -0.6072 1.7448 0.5648 0.055 Uiso 1 1 calc R . .
C20 C -0.7109(6) 1.6826(4) 0.5450(3) 0.0513(16) Uani 1 1 d . . .
H20 H -0.7839 1.7283 0.5996 0.062 Uiso 1 1 calc R . .
C21 C -0.7152(5) 1.6032(4) 0.4854(3) 0.0410(13) Uani 1 1 d . . .
C22 C -0.8206(5) 1.5866(5) 0.5057(4) 0.0561(17) Uani 1 1 d . . .
H22 H -0.8963 1.6310 0.5589 0.067 Uiso 1 1 calc R . .
C23 C -0.8132(5) 1.5047(6) 0.4469(5) 0.0606(17) Uani 1 1 d . . .
H23 H -0.8833 1.4927 0.4608 0.073 Uiso 1 1 calc R . .
C24 C -0.6997(4) 1.4396(5) 0.3665(4) 0.0439(13) Uani 1 1 d . . .
H24 H -0.6954 1.3845 0.3271 0.053 Uiso 1 1 calc R . .
C25 C -0.6038(4) 1.5338(3) 0.4026(3) 0.0305(10) Uani 1 1 d . . .
C26 C -0.4913(4) 1.5466(3) 0.3794(3) 0.0267(9) Uani 1 1 d . . .
C27 C -0.1297(4) 1.2644(4) 0.0425(3) 0.0334(10) Uani 1 1 d . . .
H27 H -0.1105 1.2100 0.0791 0.040 Uiso 1 1 calc R . .
C28 C -0.0329(4) 1.2549(4) -0.0447(4) 0.0415(12) Uani 1 1 d . . .
H28 H 0.0480 1.1942 -0.0660 0.050 Uiso 1 1 calc R . .
C29 C -0.0575(4) 1.3341(4) -0.0977(3) 0.0387(11) Uani 1 1 d . . .
H29 H 0.0068 1.3287 -0.1554 0.046 Uiso 1 1 calc R . .
C30 C -0.1816(4) 1.4259(4) -0.0656(3) 0.0286(9) Uani 1 1 d . . .
C31 C -0.2154(5) 1.5131(4) -0.1178(3) 0.0325(10) Uani 1 1 d . . .
H31 H -0.1533 1.5121 -0.1749 0.039 Uiso 1 1 calc R . .
C32 C -0.3351(5) 1.5965(4) -0.0861(3) 0.0310(10) Uani 1 1 d . . .
H32 H -0.3546 1.6521 -0.1216 0.037 Uiso 1 1 calc R . .
C33 C -0.4332(4) 1.6009(3) 0.0023(3) 0.0253(9) Uani 1 1 d . . .
C34 C -0.5595(4) 1.6861(3) 0.0387(3) 0.0269(9) Uani 1 1 d . . .
H34 H -0.5831 1.7424 0.0047 0.032 Uiso 1 1 calc R . .
C35 C -0.6479(4) 1.6866(4) 0.1241(3) 0.0283(9) Uani 1 1 d . . .
H35 H -0.7315 1.7435 0.1494 0.034 Uiso 1 1 calc R . .
C36 C -0.6096(4) 1.5992(3) 0.1728(3) 0.0247(9) Uani 1 1 d . . .
H36 H -0.6701 1.5995 0.2306 0.030 Uiso 1 1 calc R . .
C37 C -0.4030(4) 1.5169(3) 0.0566(3) 0.0198(8) Uani 1 1 d . . .
C38 C -0.2751(4) 1.4277(3) 0.0220(3) 0.0217(8) Uani 1 1 d . . .
C39 C -0.5698(5) 0.9437(4) 0.4492(4) 0.0471(13) Uani 1 1 d . . .
H39A H -0.6515 0.9972 0.4973 0.071 Uiso 1 1 calc R . .
H39B H -0.5097 0.9180 0.4757 0.071 Uiso 1 1 calc R . .
H39C H -0.5754 0.8802 0.4266 0.071 Uiso 1 1 calc R . .
C40A C 0.1636(14) 0.2318(16) 0.4035(13) 0.092(5) Uani 0.50 1 d PDU A 1
H40A H 0.1480 0.1676 0.4029 0.138 Uiso 0.50 1 calc PR A 1
H40B H 0.1822 0.2527 0.3422 0.138 Uiso 0.50 1 calc PR A 1
H40C H 0.0898 0.2944 0.4511 0.138 Uiso 0.50 1 calc PR A 1
C40B C 0.1777(10) 0.1736(11) 0.4092(9) 0.050(3) Uani 0.50 1 d PDU A 2
H40D H 0.0923 0.2299 0.4490 0.074 Uiso 0.50 1 calc PR A 2
H40E H 0.1897 0.1009 0.4252 0.074 Uiso 0.50 1 calc PR A 2
H40F H 0.1930 0.1706 0.3437 0.074 Uiso 0.50 1 calc PR A 2
Br1 Br 0.14911(5) 0.85835(4) 0.38698(4) 0.04123(16) Uani 1 1 d . . .
Cl1 Cl 0.06617(11) 0.29318(11) 0.19472(10) 0.0472(3) Uani 1 1 d . . .
Cu1 Cu -0.34622(4) 0.93456(4) 0.22566(3) 0.01952(14) Uani 1 1 d . . .
Mn1 Mn -0.41266(6) 1.36832(5) 0.21204(4) 0.02131(16) Uani 1 1 d . . .
N1 N -0.3784(3) 0.8237(3) 0.1589(2) 0.0240(7) Uani 1 1 d . . .
N2 N -0.4392(3) 1.0681(3) 0.1844(2) 0.0221(7) Uani 1 1 d . . .
N3 N -0.2679(3) 1.0261(3) 0.2500(2) 0.0190(7) Uani 1 1 d . . .
N4 N -0.3864(3) 1.4800(3) 0.2985(2) 0.0243(7) Uani 1 1 d . . .
N5 N -0.5970(3) 1.4542(3) 0.3443(3) 0.0316(8) Uani 1 1 d . . .
N6 N -0.2490(3) 1.3484(3) 0.0759(2) 0.0237(7) Uani 1 1 d . . .
N7 N -0.4911(3) 1.5158(3) 0.1404(2) 0.0216(7) Uani 1 1 d . . .
O1 O -0.4649(3) 1.2496(2) 0.1749(2) 0.0250(6) Uani 1 1 d . . .
O2 O -0.2995(3) 1.2125(2) 0.2466(2) 0.0260(6) Uani 1 1 d . . .
O3 O -0.2574(3) 0.8117(2) 0.2757(2) 0.0254(6) Uani 1 1 d . . .
O4 O -0.1957(3) 0.7478(3) 0.3858(2) 0.0403(8) Uani 1 1 d . . .
O5 O -0.5294(3) 0.9967(3) 0.3723(2) 0.0384(8) Uani 1 1 d . . .
H5 H -0.5767 1.0651 0.3898 0.046 Uiso 1 1 d R . .
O6 O 0.2676(4) 0.2037(3) 0.4244(3) 0.0705(14) Uani 1 1 d D . .
H6 H 0.2597 0.2236 0.4876 0.085 Uiso 1 1 d R A .
O11 O 0.0662(7) 0.3574(5) 0.2687(4) 0.109(2) Uani 1 1 d . . .
O12 O 0.1920(4) 0.2101(4) 0.1418(3) 0.0847(16) Uani 1 1 d . . .
O13 O -0.0177(5) 0.2496(5) 0.2390(5) 0.120(3) Uani 1 1 d . . .
O14 O 0.0243(4) 0.3720(4) 0.1385(3) 0.0633(12) Uani 1 1 d . . .
C41A C 0.1620(8) 0.9627(6) 0.0346(6) 0.044(2) Uani 0.675(13) 1 d PDU B 1
H41A H 0.2021 0.9262 0.0741 0.066 Uiso 0.675(13) 1 calc PR B 1
H41B H 0.2028 0.9128 -0.0257 0.066 Uiso 0.675(13) 1 calc PR B 1
H41C H 0.0740 0.9807 0.0651 0.066 Uiso 0.675(13) 1 calc PR B 1
C41B C 0.2270(15) 0.9761(12) 0.0659(11) 0.043(5) Uani 0.325(13) 1 d PDU B 2
H41D H 0.2180 0.9104 0.0536 0.064 Uiso 0.325(13) 1 calc PR B 2
H41E H 0.1856 1.0049 0.1332 0.064 Uiso 0.325(13) 1 calc PR B 2
H41F H 0.3155 0.9557 0.0418 0.064 Uiso 0.325(13) 1 calc PR B 2
O7 O 0.1722(10) 1.0586(9) 0.0213(8) 0.207(4) Uani 1 1 d DU . .
H7 H 0.1462 1.1238 0.0525 0.249 Uiso 1 1 d R B .

loop_
_atom_site_aniso_label
_atom_site_aniso_U_11
_atom_site_aniso_U_22
_atom_site_aniso_U_33
_atom_site_aniso_U_23
_atom_site_aniso_U_13
_atom_site_aniso_U_12
C1 0.041(3) 0.032(2) 0.038(3) 0.016(2) -0.024(2) -0.026(2)
C2 0.041(3) 0.028(2) 0.037(3) -0.0044(19) -0.018(2) -0.013(2)
C3 0.046(3) 0.033(2) 0.031(2) 0.0099(19) -0.027(2) -0.024(2)
C4 0.041(3) 0.033(2) 0.049(3) 0.017(2) -0.035(2) -0.022(2)
C5 0.038(2) 0.026(2) 0.041(3) 0.0163(19) -0.030(2) -0.0182(19)
C6 0.021(2) 0.021(2) 0.0185(19) 0.0059(15) -0.0091(17) -0.0107(16)
C7 0.024(2) 0.023(2) 0.0154(19) 0.0064(15) -0.0103(17) -0.0154(17)
C8 0.0198(19) 0.0184(19) 0.0187(19) 0.0016(15) -0.0083(16) -0.0083(16)
C9 0.030(2) 0.023(2) 0.033(2) 0.0093(17) -0.017(2) -0.0156(18)
C10 0.030(2) 0.028(2) 0.037(3) 0.0072(19) -0.017(2) -0.0181(19)
C11 0.023(2) 0.030(2) 0.029(2) 0.0048(18) -0.0174(19) -0.0097(18)
C12 0.028(2) 0.019(2) 0.028(2) 0.0064(16) -0.0172(19) -0.0076(17)
C13 0.020(2) 0.0208(19) 0.0176(19) 0.0020(15) -0.0086(16) -0.0078(16)
C14 0.024(2) 0.018(2) 0.030(2) 0.0066(17) -0.0135(19) -0.0076(17)
C15 0.030(2) 0.021(2) 0.035(2) 0.0112(18) -0.017(2) -0.0124(18)
C16 0.047(3) 0.033(2) 0.046(3) 0.023(2) -0.031(3) -0.024(2)
C17 0.064(3) 0.027(2) 0.036(3) 0.012(2) -0.032(3) -0.023(2)
C18 0.054(3) 0.019(2) 0.021(2) 0.0088(17) -0.017(2) -0.008(2)
C19 0.066(4) 0.028(3) 0.025(2) 0.005(2) -0.016(3) -0.009(2)
C20 0.058(4) 0.028(3) 0.021(2) 0.007(2) -0.002(2) 0.004(2)
C21 0.035(3) 0.033(3) 0.027(2) 0.015(2) -0.005(2) 0.000(2)
C22 0.032(3) 0.054(4) 0.043(3) 0.021(3) 0.001(2) -0.002(3)
C23 0.026(3) 0.079(4) 0.062(4) 0.033(4) -0.009(3) -0.022(3)
C24 0.031(3) 0.052(3) 0.050(3) 0.024(3) -0.015(2) -0.023(2)
C25 0.032(2) 0.022(2) 0.025(2) 0.0133(18) -0.0104(19) -0.0037(18)
C26 0.035(2) 0.0152(19) 0.023(2) 0.0094(16) -0.0136(19) -0.0059(17)
C27 0.024(2) 0.026(2) 0.040(3) 0.0046(19) -0.008(2) -0.0074(18)
C28 0.024(2) 0.036(3) 0.048(3) 0.002(2) -0.007(2) -0.008(2)
C29 0.028(2) 0.049(3) 0.034(3) -0.001(2) -0.003(2) -0.022(2)
C30 0.031(2) 0.037(2) 0.024(2) 0.0029(18) -0.0095(19) -0.023(2)
C31 0.042(3) 0.046(3) 0.022(2) 0.0105(19) -0.012(2) -0.033(2)
C32 0.047(3) 0.040(3) 0.027(2) 0.0171(19) -0.022(2) -0.034(2)
C33 0.040(2) 0.027(2) 0.028(2) 0.0114(17) -0.023(2) -0.025(2)
C34 0.036(2) 0.023(2) 0.040(3) 0.0145(18) -0.029(2) -0.0180(19)
C35 0.027(2) 0.023(2) 0.037(3) 0.0049(18) -0.018(2) -0.0100(18)
C36 0.023(2) 0.025(2) 0.028(2) 0.0044(17) -0.0121(18) -0.0120(18)
C37 0.026(2) 0.0207(19) 0.022(2) 0.0062(15) -0.0141(18) -0.0159(17)
C38 0.026(2) 0.023(2) 0.023(2) 0.0036(16) -0.0124(18) -0.0158(17)
C39 0.054(3) 0.036(3) 0.036(3) 0.013(2) -0.009(2) -0.018(2)
C40A 0.092(5) 0.092(5) 0.092(5) 0.0185(15) -0.040(2) -0.042(3)
C40B 0.049(3) 0.050(3) 0.049(3) 0.0106(12) -0.0226(15) -0.0214(16)
Br1 0.0388(3) 0.0419(3) 0.0595(3) 0.0155(2) -0.0378(3) -0.0177(2)
Cl1 0.0321(6) 0.0439(7) 0.0511(8) 0.0118(6) -0.0062(6) -0.0165(5)
Cu1 0.0241(3) 0.0173(2) 0.0242(3) 0.00692(19) -0.0148(2) -0.0116(2)
Mn1 0.0231(3) 0.0177(3) 0.0238(3) 0.0073(2) -0.0097(3) -0.0106(3)
N1 0.0301(19) 0.0220(17) 0.0265(18) 0.0065(14) -0.0156(16) -0.0148(15)
N2 0.0260(18) 0.0220(17) 0.0264(18) 0.0093(14) -0.0167(15) -0.0132(14)
N3 0.0222(17) 0.0189(16) 0.0226(17) 0.0067(13) -0.0133(14) -0.0120(14)
N4 0.0284(19) 0.0175(16) 0.0249(18) 0.0090(14) -0.0125(16) -0.0082(14)
N5 0.027(2) 0.034(2) 0.033(2) 0.0142(17) -0.0109(17) -0.0149(17)
N6 0.0256(18) 0.0207(17) 0.0254(18) 0.0046(14) -0.0104(15) -0.0119(15)
N7 0.0233(18) 0.0216(17) 0.0224(17) 0.0059(13) -0.0101(15) -0.0124(14)
O1 0.0300(16) 0.0202(14) 0.0324(16) 0.0129(12) -0.0187(13) -0.0136(12)
O2 0.0321(16) 0.0199(14) 0.0366(17) 0.0107(12) -0.0219(14) -0.0148(12)
O3 0.0322(16) 0.0193(14) 0.0364(17) 0.0100(12) -0.0228(14) -0.0148(12)
O4 0.060(2) 0.0408(19) 0.053(2) 0.0323(17) -0.0410(19) -0.0355(17)
O5 0.0388(19) 0.0317(17) 0.0282(17) 0.0106(14) -0.0054(15) -0.0109(14)
O6 0.064(3) 0.049(2) 0.044(2) 0.0137(19) -0.005(2) 0.003(2)
O11 0.178(6) 0.105(4) 0.056(3) 0.024(3) -0.050(4) -0.079(4)
O12 0.034(2) 0.098(4) 0.070(3) 0.003(3) -0.014(2) 0.005(2)
O13 0.073(3) 0.090(4) 0.202(7) 0.083(4) -0.042(4) -0.058(3)
O14 0.045(2) 0.074(3) 0.068(3) 0.035(2) -0.023(2) -0.027(2)
C41A 0.044(3) 0.043(3) 0.044(3) 0.0091(11) -0.0169(14) -0.0213(14)
C41B 0.043(5) 0.042(5) 0.043(5) 0.0085(14) -0.018(2) -0.019(2)
O7 0.208(4) 0.207(4) 0.206(4) 0.0407(13) -0.091(2) -0.095(2)

loop_
_atom_type_symbol
_atom_type_description
_atom_type_scat_dispersion_real
_atom_type_scat_dispersion_imag
_atom_type_scat_source
C C 0.0033 0.0016 'International Tables Vol C Tables 4.2.6.8 and 6.1.1.4'
H H 0.0000 0.0000 'International Tables Vol C Tables 4.2.6.8 and 6.1.1.4'
Br Br -0.2901 2.4595 'International Tables Vol C Tables 4.2.6.8 and 6.1.1.4'
Cl Cl 0.1484 0.1585 'International Tables Vol C Tables 4.2.6.8 and 6.1.1.4'
Cu Cu 0.3201 1.2651 'International Tables Vol C Tables 4.2.6.8 and 6.1.1.4'
Mn Mn 0.3368 0.7283 'International Tables Vol C Tables 4.2.6.8 and 6.1.1.4'
N N 0.0061 0.0033 'International Tables Vol C Tables 4.2.6.8 and 6.1.1.4'
O O 0.0106 0.0060 'International Tables Vol C Tables 4.2.6.8 and 6.1.1.4'

loop_
_geom_angle_atom_site_label_1
_geom_angle_atom_site_label_2
_geom_angle_atom_site_label_3
_geom_angle
N1 C3 C4 114.5(4)
C3 C4 C5 112.8(4)
N2 C5 C4 111.5(3)
O1 C6 N2 126.9(4)
O1 C6 C7 116.7(3)
N2 C6 C7 116.4(3)
O2 C7 N3 129.2(4)
O2 C7 C6 116.3(3)
N3 C7 C6 114.5(3)
C13 C8 N3 120.4(3)
C13 C8 C9 117.3(4)
N3 C8 C9 122.3(3)
C10 C9 C8 122.1(4)
C11 C10 C9 119.5(4)
C10 C11 C12 120.8(4)
C10 C11 Br1 120.3(3)
C12 C11 Br1 118.9(3)
C11 C12 C13 120.3(4)
C8 C13 C12 120.0(4)
C8 C13 C14 125.5(3)
C12 C13 C14 114.4(3)
O4 C14 O3 121.7(4)
O4 C14 C13 117.7(4)
O3 C14 C13 120.5(3)
N4 C15 C16 123.5(4)
C17 C16 C15 118.8(4)
C16 C17 C18 120.2(4)
C17 C18 C26 117.6(4)
C17 C18 C19 123.6(5)
C26 C18 C19 118.8(5)
C20 C19 C18 120.9(5)
C19 C20 C21 122.3(5)
C22 C21 C25 116.9(5)
C22 C21 C20 124.5(5)
C25 C21 C20 118.6(5)
C23 C22 C21 120.1(5)
C22 C23 C24 119.5(5)
N5 C24 C23 122.0(6)
N5 C25 C21 123.0(5)
N5 C25 C26 118.0(4)
C21 C25 C26 119.0(4)
N4 C26 C18 122.1(4)
N4 C26 C25 117.6(4)
C18 C26 C25 120.3(4)
N6 C27 C28 122.9(4)
C29 C28 C27 119.7(4)
C28 C29 C30 120.0(4)
C38 C30 C29 117.0(4)
C38 C30 C31 119.6(4)
C29 C30 C31 123.4(4)
C32 C31 C30 121.4(4)
C31 C32 C33 120.7(4)
C34 C33 C37 117.5(4)
C34 C33 C32 123.0(4)
C37 C33 C32 119.5(4)
C35 C34 C33 120.1(4)
C34 C35 C36 118.5(4)
N7 C36 C35 123.5(4)
N7 C37 C33 122.5(4)
N7 C37 C38 118.0(3)
C33 C37 C38 119.5(4)
N6 C38 C30 122.6(4)
N6 C38 C37 118.1(3)
C30 C38 C37 119.3(4)
O13 Cl1 O12 113.9(4)
O13 Cl1 O14 111.9(3)
O12 Cl1 O14 111.1(3)
O13 Cl1 O11 107.2(4)
O12 Cl1 O11 106.3(4)
O14 Cl1 O11 105.9(3)
O3 Cu1 N2 174.95(13)
O3 Cu1 N3 92.10(12)
N2 Cu1 N3 84.21(13)
O3 Cu1 N1 88.94(12)
N2 Cu1 N1 95.64(14)
N3 Cu1 N1 161.92(13)
O3 Cu1 O5 89.15(12)
N2 Cu1 O5 88.10(13)
N3 Cu1 O5 99.99(13)
N1 Cu1 O5 98.08(13)
O1 Mn1 O2 76.37(11)
O1 Mn1 N4 160.85(12)
O2 Mn1 N4 94.35(11)
O1 Mn1 N6 102.50(12)
O2 Mn1 N6 93.47(12)
N4 Mn1 N6 94.67(12)
O1 Mn1 N5 91.63(13)
O2 Mn1 N5 104.77(12)
N4 Mn1 N5 74.35(14)
N6 Mn1 N5 159.19(13)
O1 Mn1 N7 102.97(11)
O2 Mn1 N7 166.32(12)
N4 Mn1 N7 89.97(12)
N6 Mn1 N7 73.23(12)
N5 Mn1 N7 88.88(12)
C2 N1 C3 108.0(3)
C2 N1 C1 107.3(3)
C3 N1 C1 109.2(3)
C2 N1 Cu1 108.9(3)
C3 N1 Cu1 112.8(2)
C1 N1 Cu1 110.5(3)
C6 N2 C5 116.4(3)
C6 N2 Cu1 113.4(3)
C5 N2 Cu1 130.2(3)
C7 N3 C8 123.1(3)
C7 N3 Cu1 111.3(2)
C8 N3 Cu1 125.6(2)
C15 N4 C26 117.8(4)
C15 N4 Mn1 127.0(3)
C26 N4 Mn1 115.1(3)
C24 N5 C25 118.5(4)
C24 N5 Mn1 126.8(4)
C25 N5 Mn1 114.5(3)
C27 N6 C38 117.8(4)
C27 N6 Mn1 125.8(3)
C38 N6 Mn1 116.3(3)
C36 N7 C37 117.9(3)
C36 N7 Mn1 127.7(3)
C37 N7 Mn1 114.4(2)
C6 O1 Mn1 115.5(2)
C7 O2 Mn1 114.9(2)
C14 O3 Cu1 128.6(3)
C39 O5 Cu1 133.9(3)
C40A O6 C40B 29.1(8)
C41A O7 C41B 52.1(8)

loop_
_geom_bond_atom_site_label_1
_geom_bond_atom_site_label_2
_geom_bond_distance
C1 N1 1.491(5)
C2 N1 1.486(5)
C3 N1 1.488(5)
C3 C4 1.510(6)
C4 C5 1.521(6)
C5 N2 1.466(5)
C6 O1 1.284(5)
C6 N2 1.292(5)
C6 C7 1.528(5)
C7 O2 1.262(5)
C7 N3 1.326(5)
C8 C13 1.403(5)
C8 N3 1.415(5)
C8 C9 1.419(5)
C9 C10 1.379(6)
C10 C11 1.371(6)
C11 C12 1.383(6)
C11 Br1 1.912(4)
C12 C13 1.408(5)
C13 C14 1.513(6)
C14 O4 1.247(5)
C14 O3 1.266(5)
C15 N4 1.329(5)
C15 C16 1.401(6)
C16 C17 1.362(7)
C17 C18 1.391(7)
C18 C26 1.422(6)
C18 C19 1.430(7)
C19 C20 1.336(8)
C20 C21 1.446(8)
C21 C22 1.389(8)
C21 C25 1.414(6)
C22 C23 1.376(9)
C23 C24 1.395(8)
C24 N5 1.336(6)
C25 N5 1.351(6)
C25 C26 1.442(6)
C26 N4 1.359(5)
C27 N6 1.342(5)
C27 C28 1.398(7)
C28 C29 1.346(7)
C29 C30 1.419(7)
C30 C38 1.414(6)
C30 C31 1.429(6)
C31 C32 1.344(7)
C32 C33 1.438(6)
C33 C34 1.403(6)
C33 C37 1.415(5)
C34 C35 1.369(6)
C35 C36 1.405(6)
C36 N7 1.333(5)
C37 N7 1.359(5)
C37 C38 1.435(6)
C38 N6 1.359(5)
C39 O5 1.421(5)
C40A O6 1.407(11)
C40B O6 1.480(10)
Cl1 O13 1.389(5)
Cl1 O12 1.400(4)
Cl1 O14 1.431(4)
Cl1 O11 1.443(6)
Cu1 O3 1.924(3)
Cu1 N2 1.949(3)
Cu1 N3 2.008(3)
Cu1 N1 2.082(3)
Cu1 O5 2.364(3)
Mn1 O1 2.128(3)
Mn1 O2 2.181(3)
Mn1 N4 2.230(4)
Mn1 N6 2.243(3)
Mn1 N5 2.247(4)
Mn1 N7 2.303(3)
C41A O7 1.344(11)
C41B O7 1.384(12)
